data_7048369
loop_
_publ_author_name
'Tsai, Meng-Jung'
'Luo, Jheng-Hua'
'Wu, Jing-Yun'

_publ_section_title
;
 Two-fold 2D + 2D \\rightarrow 2D interweaved rhombus (4,4) grid:
 synthesis, structure, and dye removal properties in darkness and in
 daylight.
;
_journal_issue 3
_journal_name_full 'Dalton transactions (Cambridge, England : 2003)'
_journal_page_first 1095
_journal_page_last 1107
_journal_paper_doi 10.1039/c8dt04170a
_journal_volume 48
_journal_year 2019
_chemical_formula_sum 'C46 H38 Cu N8 O14'
_chemical_formula_weight 990.38
_space_group_crystal_system monoclinic
_space_group_IT_number 13
_space_group_name_Hall '-P 2yac'
_space_group_name_H-M_alt 'P 1 2/n 1'
_symmetry_space_group_name_Hall '-P 2yac'
_symmetry_space_group_name_H-M 'P 1 2/n 1'
_atom_sites_solution_hydrogens geom
_audit_creation_method SHELXL-2014/7
_audit_update_record
;
2018-12-13 deposited with the CCDC.
2018-12-13 downloaded from the CCDC.
;
_cell_angle_alpha 90
_cell_angle_beta 106.5390(10)
_cell_angle_gamma 90
_cell_formula_units_Z 2
_cell_length_a 15.8566(6)
_cell_length_b 7.8896(3)
_cell_length_c 17.8929(7)
_cell_measurement_reflns_used 9076
_cell_measurement_temperature 150(2)
_cell_measurement_theta_max 26.41
_cell_measurement_theta_min 2.99
_cell_volume 2145.83(14)
_computing_cell_refinement 'Bruker D8 Venture'
_computing_data_collection 'Bruker D8 Venture'
_computing_data_reduction 'Bruker SAINT'
_computing_molecular_graphics 'Bruker SHELXTL'
_computing_publication_material 'Bruker SHELXTL'
_computing_structure_refinement 'SHELXL-2014/7 (Sheldrick, 2014)'
_computing_structure_solution 'Bruker SHELXTL'
_diffrn_ambient_temperature 150(2)
_diffrn_measured_fraction_theta_full 0.998
_diffrn_measured_fraction_theta_max 0.998
_diffrn_measurement_device_type 'Photon 100 CMOS detector'
_diffrn_measurement_method 'phi and omega scans'
_diffrn_radiation_type MoK\a
_diffrn_radiation_wavelength 0.71073
_diffrn_reflns_av_R_equivalents 0.0366
_diffrn_reflns_av_unetI/netI 0.0193
_diffrn_reflns_Laue_measured_fraction_full 0.998
_diffrn_reflns_Laue_measured_fraction_max 0.998
_diffrn_reflns_limit_h_max 19
_diffrn_reflns_limit_h_min -19
_diffrn_reflns_limit_k_max 9
_diffrn_reflns_limit_k_min -9
_diffrn_reflns_limit_l_max 22
_diffrn_reflns_limit_l_min -22
_diffrn_reflns_number 36526
_diffrn_reflns_point_group_measured_fraction_full 0.998
_diffrn_reflns_point_group_measured_fraction_max 0.998
_diffrn_reflns_theta_full 25.242
_diffrn_reflns_theta_max 26.430
_diffrn_reflns_theta_min 2.842
_exptl_absorpt_coefficient_mu 0.591
_exptl_absorpt_correction_T_max 0.9281
_exptl_absorpt_correction_T_min 0.7921
_exptl_absorpt_correction_type multi-scan
_exptl_crystal_colour blue
_exptl_crystal_density_diffrn 1.533
_exptl_crystal_description prism
_exptl_crystal_F_000 1022
_exptl_crystal_size_max 0.4
_exptl_crystal_size_mid 0.32
_exptl_crystal_size_min 0.23
_refine_diff_density_max 1.066
_refine_diff_density_min -1.095
_refine_diff_density_rms 0.098
_refine_ls_extinction_method none
_refine_ls_goodness_of_fit_ref 1.059
_refine_ls_hydrogen_treatment constr
_refine_ls_matrix_type full
_refine_ls_number_parameters 309
_refine_ls_number_reflns 4403
_refine_ls_number_restraints 1
_refine_ls_restrained_S_all 1.064
_refine_ls_R_factor_all 0.0660
_refine_ls_R_factor_gt 0.0564
_refine_ls_shift/su_max 0.000
_refine_ls_shift/su_mean 0.000
_refine_ls_structure_factor_coef Fsqd
_refine_ls_weighting_details 'w=1/[\s^2^(Fo^2^)+(0.0789P)^2^+5.7360P] where P=(Fo^2^+2Fc^2^)/3'
_refine_ls_weighting_scheme calc
_refine_ls_wR_factor_gt 0.1490
_refine_ls_wR_factor_ref 0.1586
_reflns_Friedel_coverage 0.000
_reflns_number_gt 3838
_reflns_number_total 4403
_reflns_threshold_expression 'I > 2\s(I)'
_cod_data_source_file c8dt04170a2.cif
_cod_data_source_block shelx
_cod_depositor_comments 'Adding full bibliography for 7048369.cif.'
_cod_database_code 7048369
_shelx_shelxl_version_number 2014/7
_shelx_space_group_comment
;
The symmetry employed for this shelxl refinement is uniquely defined
by the following loop, which should always be used as a source of
symmetry information in preference to the above space-group names.
They are only intended as comments.
;

loop_
_space_group_symop_operation_xyz
'x, y, z'
'-x+1/2, y, -z+1/2'
'-x, -y, -z'
'x-1/2, -y, z-1/2'

loop_
_atom_site_label
_atom_site_type_symbol
_atom_site_fract_x
_atom_site_fract_y
_atom_site_fract_z
_atom_site_U_iso_or_equiv
_atom_site_adp_type
_atom_site_occupancy
_atom_site_site_symmetry_order
_atom_site_calc_flag
_atom_site_refinement_flags_posn
_atom_site_refinement_flags_adp
_atom_site_refinement_flags_occupancy
_atom_site_disorder_assembly
_atom_site_disorder_group
C1 C 0.02678(19) 0.6589(4) 0.15588(17) 0.0215(6) Uani 1 1 d . . . . .
C2 C 0.0594(2) 0.8193(4) 0.1721(2) 0.0272(7) Uani 1 1 d . . . . .
H2 H 0.0318 0.8964 0.1986 0.033 Uiso 1 1 calc R U . . .
C3 C 0.1343(2) 0.8709(4) 0.14951(19) 0.0267(7) Uani 1 1 d . . . . .
H3 H 0.1571 0.9820 0.1616 0.032 Uiso 1 1 calc R U . . .
C4 C 0.1742(2) 0.7610(4) 0.11017(18) 0.0238(6) Uani 1 1 d . . . . .
C5 C 0.13946(19) 0.5960(4) 0.08985(18) 0.0223(6) Uani 1 1 d . . . . .
C6 C 0.1735(2) 0.4827(4) 0.0450(2) 0.0252(7) Uani 1 1 d . . . . .
H6 H 0.2232 0.5150 0.0286 0.030 Uiso 1 1 calc R U . . .
C7 C 0.1362(2) 0.3269(4) 0.0246(2) 0.0285(7) Uani 1 1 d . . . . .
H7 H 0.1591 0.2536 -0.0070 0.034 Uiso 1 1 calc R U . . .
C8 C 0.0641(2) 0.2745(4) 0.05003(19) 0.0261(7) Uani 1 1 d . . . . .
H8 H 0.0393 0.1651 0.0367 0.031 Uiso 1 1 calc R U . . .
C9 C 0.02943(19) 0.3825(4) 0.09438(17) 0.0220(6) Uani 1 1 d . . . . .
C10 C 0.06495(19) 0.5444(4) 0.11399(17) 0.0207(6) Uani 1 1 d . . . . .
C11 C -0.0506(2) 0.6059(4) 0.18205(17) 0.0227(6) Uani 1 1 d . . . . .
C12 C -0.04678(19) 0.3265(4) 0.12003(17) 0.0225(6) Uani 1 1 d . . . . .
C13 C -0.16194(18) 0.3885(4) 0.18291(17) 0.0224(6) Uani 1 1 d . . . . .
H13A H -0.1998 0.3158 0.1417 0.027 Uiso 1 1 calc R U . . .
H13B H -0.1969 0.4881 0.1899 0.027 Uiso 1 1 calc R U . . .
C14 C -0.0668(2) 0.2840(4) 0.39675(18) 0.0222(6) Uani 1 1 d . . . . .
H14 H -0.0452 0.3437 0.4445 0.027 Uiso 1 1 calc R U . . .
C15 C -0.1015(2) 0.3753(4) 0.32902(18) 0.0230(6) Uani 1 1 d . . . . .
H15 H -0.1044 0.4955 0.3307 0.028 Uiso 1 1 calc R U . . .
C16 C -0.13223(18) 0.2901(4) 0.25852(17) 0.0200(6) Uani 1 1 d . . . . .
C17 C -0.1318(2) 0.1145(4) 0.26008(18) 0.0231(6) Uani 1 1 d . . . . .
H17 H -0.1550 0.0520 0.2134 0.028 Uiso 1 1 calc R U . . .
C18 C -0.0972(2) 0.0307(4) 0.33026(18) 0.0225(6) Uani 1 1 d . . . . .
H18 H -0.0980 -0.0896 0.3308 0.027 Uiso 1 1 calc R U . . .
C19 C 0.3178(2) 0.9669(4) 0.00131(18) 0.0216(6) Uani 1 1 d . . . . .
H19 H 0.3105 1.0371 -0.0432 0.026 Uiso 1 1 calc R U . . .
C20 C 0.2442(2) 0.9194(4) 0.02275(19) 0.0239(6) Uani 1 1 d . . . . .
H20 H 0.1876 0.9577 -0.0065 0.029 Uiso 1 1 calc R U . . .
C21 C 0.2531(2) 0.8161(4) 0.08689(18) 0.0232(6) Uani 1 1 d . . . . .
C22 C 0.3373(2) 0.7625(5) 0.12698(19) 0.0297(7) Uani 1 1 d . . . . .
H22 H 0.3462 0.6907 0.1711 0.036 Uiso 1 1 calc R U . . .
C23 C 0.4082(2) 0.8148(4) 0.10206(19) 0.0267(7) Uani 1 1 d . . . . .
H23 H 0.4653 0.7760 0.1296 0.032 Uiso 1 1 calc R U . . .
Cu1 Cu 0.0000 0.0000 0.5000 0.01783(17) Uani 1 2 d S . P . .
N1 N -0.08447(16) 0.4452(3) 0.15899(14) 0.0206(5) Uani 1 1 d . . . . .
N2 N -0.06256(15) 0.1142(3) 0.39752(14) 0.0189(5) Uani 1 1 d . . . . .
N3 N 0.39962(15) 0.9177(3) 0.04082(14) 0.0188(5) Uani 1 1 d . . . . .
N4 N 0.13911(18) 0.3459(3) 0.53404(17) 0.0268(6) Uani 1 1 d D . . . .
O1 O -0.08247(16) 0.6958(3) 0.22180(15) 0.0329(6) Uani 1 1 d . . . . .
O2 O -0.07694(16) 0.1834(3) 0.10789(14) 0.0310(5) Uani 1 1 d . . . . .
O3 O 0.07873(14) 0.2668(3) 0.55222(13) 0.0244(5) Uani 1 1 d . . . . .
O4 O 0.1229(2) 0.4415(5) 0.4776(2) 0.0444(8) Uiso 0.83 1 d . . P A 1
O5 O 0.2161(2) 0.3320(5) 0.57849(19) 0.0371(7) Uiso 0.83 1 d . . P A 1
O4' O 0.2057(12) 0.413(3) 0.5675(11) 0.055(5) Uiso 0.17 1 d D . P A 2
O5' O 0.1227(10) 0.350(2) 0.4575(8) 0.033(3) Uiso 0.17 1 d D . P A 2
O6 O 0.2717(5) 0.3872(10) 0.2341(5) 0.073(2) Uiso 0.5 1 d . . P B -1
O7 O 0.3954(3) 0.3847(6) 0.1911(3) 0.0595(12) Uiso 0.73 1 d . . P C 1
O8 O 0.3978(5) 0.1945(10) 0.2056(4) 0.0598(17) Uiso 0.49 1 d . . P D 1
O9 O 0.3484(9) 0.2454(17) 0.1993(7) 0.060(3) Uiso 0.28 1 d . . P E 1

loop_
_atom_site_aniso_label
_atom_site_aniso_U_11
_atom_site_aniso_U_22
_atom_site_aniso_U_33
_atom_site_aniso_U_23
_atom_site_aniso_U_13
_atom_site_aniso_U_12
C1 0.0198(14) 0.0250(15) 0.0207(14) 0.0023(12) 0.0075(12) -0.0040(12)
C2 0.0286(16) 0.0275(16) 0.0316(17) -0.0032(13) 0.0182(14) -0.0030(13)
C3 0.0260(16) 0.0246(16) 0.0350(17) -0.0037(13) 0.0176(14) -0.0076(13)
C4 0.0203(14) 0.0275(16) 0.0256(15) 0.0030(13) 0.0099(12) -0.0034(12)
C5 0.0186(14) 0.0251(16) 0.0245(15) 0.0014(12) 0.0082(12) -0.0009(12)
C6 0.0188(14) 0.0279(16) 0.0322(17) 0.0005(13) 0.0125(13) -0.0010(12)
C7 0.0270(16) 0.0270(16) 0.0354(18) -0.0033(14) 0.0151(14) 0.0022(13)
C8 0.0252(15) 0.0227(15) 0.0314(17) 0.0000(13) 0.0096(13) -0.0029(12)
C9 0.0196(14) 0.0247(15) 0.0221(14) 0.0032(12) 0.0067(11) -0.0010(12)
C10 0.0161(13) 0.0255(15) 0.0209(14) 0.0040(12) 0.0059(11) 0.0004(12)
C11 0.0202(14) 0.0269(16) 0.0227(15) 0.0042(12) 0.0090(12) -0.0018(12)
C12 0.0185(14) 0.0300(16) 0.0190(14) 0.0045(12) 0.0050(11) -0.0038(12)
C13 0.0126(13) 0.0317(16) 0.0244(15) 0.0078(13) 0.0077(11) -0.0032(12)
C14 0.0222(14) 0.0256(16) 0.0205(14) 0.0002(12) 0.0089(12) 0.0028(12)
C15 0.0233(15) 0.0230(15) 0.0237(15) 0.0036(12) 0.0084(12) 0.0024(12)
C16 0.0105(12) 0.0287(16) 0.0226(14) 0.0071(12) 0.0078(11) -0.0005(11)
C17 0.0200(14) 0.0293(16) 0.0201(14) 0.0009(12) 0.0061(12) -0.0047(12)
C18 0.0226(15) 0.0242(15) 0.0223(15) 0.0021(12) 0.0092(12) -0.0005(12)
C19 0.0197(14) 0.0239(15) 0.0223(14) 0.0027(12) 0.0077(12) -0.0020(12)
C20 0.0168(14) 0.0249(15) 0.0305(16) 0.0018(13) 0.0075(12) -0.0024(12)
C21 0.0208(14) 0.0250(15) 0.0263(15) -0.0034(12) 0.0108(12) -0.0066(12)
C22 0.0238(16) 0.0399(19) 0.0262(16) 0.0100(14) 0.0085(13) -0.0040(14)
C23 0.0184(14) 0.0374(18) 0.0247(15) 0.0051(13) 0.0067(12) -0.0024(13)
Cu1 0.0146(3) 0.0250(3) 0.0159(3) 0.00292(19) 0.00755(19) 0.00674(19)
N1 0.0157(12) 0.0280(13) 0.0199(12) 0.0063(10) 0.0083(9) -0.0041(10)
N2 0.0160(11) 0.0237(13) 0.0188(12) 0.0035(10) 0.0077(9) 0.0033(10)
N3 0.0160(11) 0.0224(13) 0.0192(12) -0.0031(10) 0.0066(9) -0.0042(10)
N4 0.0232(13) 0.0236(14) 0.0367(15) -0.0024(12) 0.0136(12) -0.0001(11)
O1 0.0329(13) 0.0333(13) 0.0409(14) -0.0022(11) 0.0240(11) -0.0042(10)
O2 0.0314(12) 0.0301(13) 0.0330(13) -0.0020(10) 0.0116(10) -0.0108(10)
O3 0.0222(11) 0.0263(11) 0.0274(11) -0.0004(9) 0.0115(9) -0.0031(9)

loop_
_atom_type_symbol
_atom_type_description
_atom_type_scat_dispersion_real
_atom_type_scat_dispersion_imag
_atom_type_scat_source
C C 0.0033 0.0016 'International Tables Vol C Tables 4.2.6.8 and 6.1.1.4'
H H 0.0000 0.0000 'International Tables Vol C Tables 4.2.6.8 and 6.1.1.4'
N N 0.0061 0.0033 'International Tables Vol C Tables 4.2.6.8 and 6.1.1.4'
O O 0.0106 0.0060 'International Tables Vol C Tables 4.2.6.8 and 6.1.1.4'
Cu Cu 0.3201 1.2651 'International Tables Vol C Tables 4.2.6.8 and 6.1.1.4'

loop_
_geom_angle_atom_site_label_1
_geom_angle_atom_site_label_2
_geom_angle_atom_site_label_3
_geom_angle
_geom_angle_site_symmetry_1
_geom_angle_site_symmetry_3
C2 C1 C10 120.7(3) . .
C2 C1 C11 119.2(3) . .
C10 C1 C11 120.1(3) . .
C1 C2 C3 120.1(3) . .
C4 C3 C2 120.6(3) . .
C3 C4 C5 120.4(3) . .
C3 C4 C21 120.2(3) . .
C5 C4 C21 119.4(3) . .
C6 C5 C4 123.0(3) . .
C6 C5 C10 118.4(3) . .
C4 C5 C10 118.6(3) . .
C7 C6 C5 121.0(3) . .
C6 C7 C8 120.5(3) . .
C9 C8 C7 119.8(3) . .
C8 C9 C10 120.6(3) . .
C8 C9 C12 119.3(3) . .
C10 C9 C12 120.1(3) . .
C9 C10 C1 120.9(3) . .
C9 C10 C5 119.5(3) . .
C1 C10 C5 119.6(3) . .
O1 C11 N1 121.1(3) . .
O1 C11 C1 122.5(3) . .
N1 C11 C1 116.4(3) . .
O2 C12 N1 120.4(3) . .
O2 C12 C9 122.3(3) . .
N1 C12 C9 117.2(3) . .
N1 C13 C16 109.9(2) . .
N2 C14 C15 122.4(3) . .
C14 C15 C16 119.5(3) . .
C17 C16 C15 117.8(3) . .
C17 C16 C13 122.0(3) . .
C15 C16 C13 120.2(3) . .
C16 C17 C18 119.6(3) . .
N2 C18 C17 122.2(3) . .
N3 C19 C20 122.8(3) . .
C19 C20 C21 119.8(3) . .
C20 C21 C22 117.6(3) . .
C20 C21 C4 120.6(3) . .
C22 C21 C4 121.8(3) . .
C23 C22 C21 119.5(3) . .
N3 C23 C22 122.8(3) . .
N2 Cu1 N2 180.00(13) 3_556 .
N2 Cu1 N3 92.77(9) 3_556 4_566
N2 Cu1 N3 87.23(9) . 4_566
N2 Cu1 N3 87.23(9) 3_556 2_545
N2 Cu1 N3 92.77(9) . 2_545
N3 Cu1 N3 180.00(11) 4_566 2_545
C11 N1 C12 125.0(2) . .
C11 N1 C13 118.1(3) . .
C12 N1 C13 116.7(3) . .
C14 N2 C18 118.3(3) . .
C14 N2 Cu1 117.6(2) . .
C18 N2 Cu1 124.1(2) . .
C23 N3 C19 117.5(3) . .
C23 N3 Cu1 125.4(2) . 2_565
C19 N3 Cu1 117.0(2) . 2_565
O4 N4 O5 120.8(3) . .
O4' N4 O3 136.6(11) . .
O4 N4 O3 121.3(3) . .
O5 N4 O3 117.7(3) . .
O4' N4 O5' 113.4(12) . .
O3 N4 O5' 109.9(7) . .

loop_
_geom_bond_atom_site_label_1
_geom_bond_atom_site_label_2
_geom_bond_distance
_geom_bond_site_symmetry_2
C1 C2 1.366(5) .
C1 C10 1.415(4) .
C1 C11 1.492(4) .
C2 C3 1.419(4) .
C3 C4 1.379(5) .
C4 C5 1.420(4) .
C4 C21 1.491(4) .
C5 C6 1.408(4) .
C5 C10 1.428(4) .
C6 C7 1.368(5) .
C7 C8 1.408(5) .
C8 C9 1.381(5) .
C9 C10 1.400(4) .
C9 C12 1.477(4) .
C11 O1 1.212(4) .
C11 N1 1.392(4) .
C12 O2 1.222(4) .
C12 N1 1.399(4) .
C13 N1 1.480(3) .
C13 C16 1.514(4) .
C14 N2 1.341(4) .
C14 C15 1.382(4) .
C15 C16 1.389(4) .
C16 C17 1.385(5) .
C17 C18 1.387(4) .
C18 N2 1.344(4) .
C19 N3 1.345(4) .
C19 C20 1.380(4) .
C20 C21 1.382(4) .
C21 C22 1.389(5) .
C22 C23 1.384(4) .
C23 N3 1.340(4) .
Cu1 N2 2.030(2) 3_556
Cu1 N2 2.030(2) .
Cu1 N3 2.037(2) 4_566
Cu1 N3 2.037(2) 2_545
N3 Cu1 2.037(2) 2_565
N4 O4' 1.181(16) .
N4 O4 1.228(4) .
N4 O5 1.258(4) .
N4 O3 1.260(3) .
N4 O5' 1.319(13) .
